data_7230190
loop_
_publ_author_name
'Sharma, Nutan'
'Sharma, Pankaj'
'Bhagat, Sunita'

_publ_section_title
;
 Eco-friendly reactions in PEG-400: a highly efficient and green approach
 for stereoselective access to multisubstituted
 3,4-dihydro-2(1H)-quinazolines using 2-aminobenzylamines
;
_journal_issue 16
_journal_name_full 'RSC Advances'
_journal_page_first 8721
_journal_paper_doi 10.1039/C7RA13487H
_journal_volume 8
_journal_year 2018
_chemical_formula_moiety 'C20 H17 F3 N2 O'
_chemical_formula_sum 'C20 H17 F3 N2 O'
_chemical_formula_weight 358.36
_chemical_name_systematic
;
 ?
;
_space_group_IT_number 2
_symmetry_cell_setting triclinic
_symmetry_space_group_name_Hall '-P 1'
_symmetry_space_group_name_H-M 'P -1'
_atom_sites_solution_hydrogens geom
_atom_sites_solution_primary direct
_atom_sites_solution_secondary difmap
_audit_creation_method SHELXL-97
_audit_update_record
;
2015-03-23 deposited with the CCDC.
2018-02-20 downloaded from the CCDC.
;
_cell_angle_alpha 108.279(9)
_cell_angle_beta 92.593(10)
_cell_angle_gamma 107.656(8)
_cell_formula_units_Z 2
_cell_length_a 7.2030(7)
_cell_length_b 10.0784(8)
_cell_length_c 13.335(2)
_cell_measurement_temperature 293(2)
_cell_measurement_theta_max 25.00
_cell_measurement_theta_min 3.12
_cell_volume 865.30(18)
_computing_structure_refinement 'SHELXL-97 (Sheldrick, 1997)'
_diffrn_ambient_temperature 293(2)
_diffrn_measured_fraction_theta_full 0.999
_diffrn_measured_fraction_theta_max 0.999
_diffrn_measurement_device_type 'Xcalibur Sapphire3'
_diffrn_measurement_method '\w scans'
_diffrn_radiation_monochromator graphite
_diffrn_radiation_source 'fine-focus sealed tube'
_diffrn_radiation_type MoK\a
_diffrn_radiation_wavelength 0.71073
_diffrn_reflns_av_R_equivalents 0.0143
_diffrn_reflns_av_sigmaI/netI 0.0297
_diffrn_reflns_limit_h_max 6
_diffrn_reflns_limit_h_min -8
_diffrn_reflns_limit_k_max 11
_diffrn_reflns_limit_k_min -11
_diffrn_reflns_limit_l_max 15
_diffrn_reflns_limit_l_min -15
_diffrn_reflns_number 5952
_diffrn_reflns_theta_full 25.00
_diffrn_reflns_theta_max 25.00
_diffrn_reflns_theta_min 3.10
_exptl_absorpt_coefficient_mu 0.108
_exptl_absorpt_correction_T_max 0.9808
_exptl_absorpt_correction_T_min 0.9767
_exptl_absorpt_correction_type multi-scan
_exptl_absorpt_process_details crysalispro
_exptl_crystal_colour colorless
_exptl_crystal_density_diffrn 1.375
_exptl_crystal_density_method 'not measured'
_exptl_crystal_description block
_exptl_crystal_F_000 372
_exptl_crystal_recrystallization_method 'Re-crystallisation from solvent: DCM, HEXANE'
_exptl_crystal_size_max 0.22
_exptl_crystal_size_mid 0.19
_exptl_crystal_size_min 0.18
_refine_diff_density_max 0.826
_refine_diff_density_min -0.576
_refine_diff_density_rms 0.056
_refine_ls_extinction_coef 0.034(9)
_refine_ls_extinction_expression Fc^*^=kFc[1+0.001xFc^2^\l^3^/sin(2\q)]^-1/4^
_refine_ls_extinction_method SHELXL
_refine_ls_goodness_of_fit_ref 1.051
_refine_ls_hydrogen_treatment mixed
_refine_ls_matrix_type full
_refine_ls_number_parameters 236
_refine_ls_number_reflns 3048
_refine_ls_number_restraints 0
_refine_ls_restrained_S_all 1.051
_refine_ls_R_factor_all 0.1057
_refine_ls_R_factor_gt 0.0852
_refine_ls_shift/su_max 0.034
_refine_ls_shift/su_mean 0.003
_refine_ls_structure_factor_coef Fsqd
_refine_ls_weighting_details 'calc w=1/[\s^2^(Fo^2^)+(0.1318P)^2^+0.7281P] where P=(Fo^2^+2Fc^2^)/3'
_refine_ls_weighting_scheme calc
_refine_ls_wR_factor_gt 0.2504
_refine_ls_wR_factor_ref 0.2691
_reflns_number_gt 2270
_reflns_number_total 3048
_reflns_threshold_expression >2sigma(I)
_cod_data_source_file c7ra13487h2.cif
_cod_data_source_block shelxl
_cod_original_cell_volume 865.30(17)
_cod_database_code 7230190

loop_
_symmetry_equiv_pos_as_xyz
'x, y, z'
'-x, -y, -z'

loop_
_atom_site_label
_atom_site_type_symbol
_atom_site_fract_x
_atom_site_fract_y
_atom_site_fract_z
_atom_site_U_iso_or_equiv
_atom_site_adp_type
_atom_site_occupancy
_atom_site_symmetry_multiplicity
_atom_site_calc_flag
_atom_site_refinement_flags
C1 C -0.1394(10) 0.2091(5) 0.0596(4) 0.0964(16) Uani 1 1 d .
C2 C -0.0522(6) 0.3463(4) 0.1535(3) 0.0593(9) Uani 1 1 d .
C3 C 0.0650(6) 0.4738(4) 0.1399(3) 0.0606(9) Uani 1 1 d .
H3 H 0.0948 0.4719 0.0724 0.073 Uiso 1 1 calc R
C4 C 0.1382(5) 0.6043(4) 0.2260(3) 0.0569(9) Uani 1 1 d .
H4 H 0.2162 0.6902 0.2161 0.068 Uiso 1 1 calc R
C5 C 0.0960(5) 0.6083(4) 0.3276(3) 0.0468(8) Uani 1 1 d .
C6 C -0.0154(5) 0.4773(4) 0.3404(3) 0.0539(9) Uani 1 1 d .
H6 H -0.0389 0.4771 0.4084 0.065 Uiso 1 1 calc R
C7 C -0.0918(6) 0.3475(4) 0.2541(3) 0.0584(9) Uani 1 1 d .
H7 H -0.1696 0.2612 0.2635 0.070 Uiso 1 1 calc R
C8 C 0.1648(5) 0.7491(4) 0.4234(3) 0.0479(8) Uani 1 1 d .
C9 C 0.1912(5) 0.8825(4) 0.4067(3) 0.0518(8) Uani 1 1 d .
H9 H 0.1656 0.8803 0.3371 0.062 Uiso 1 1 calc R
C10 C 0.2550(4) 1.0212(4) 0.4905(3) 0.0464(8) Uani 1 1 d .
C11 C 0.2330(6) 1.1574(4) 0.3708(3) 0.0629(10) Uani 1 1 d .
H11 H 0.0932 1.1412 0.3506 0.076 Uiso 1 1 calc R
C12 C 0.3352(8) 1.1059(5) 0.2814(4) 0.0839(13) Uani 1 1 d .
H12A H 0.2585 1.0575 0.2104 0.101 Uiso 1 1 calc R
H12B H 0.4389 1.0679 0.2946 0.101 Uiso 1 1 calc R
C13 C 0.3717(7) 1.2665(5) 0.3336(4) 0.0805(13) Uani 1 1 d .
H13A H 0.4977 1.3265 0.3787 0.097 Uiso 1 1 calc R
H13B H 0.3172 1.3161 0.2945 0.097 Uiso 1 1 calc R
C14 C 0.3517(6) 1.2946(4) 0.5616(3) 0.0606(9) Uani 1 1 d .
H14A H 0.2699 1.3520 0.5525 0.073 Uiso 1 1 calc R
H14B H 0.4859 1.3482 0.5568 0.073 Uiso 1 1 calc R
C15 C 0.3462(5) 1.2824(4) 0.6706(3) 0.0534(9) Uani 1 1 d .
C16 C 0.3712(5) 1.4049(4) 0.7608(3) 0.0634(10) Uani 1 1 d .
H16 H 0.3896 1.4968 0.7538 0.076 Uiso 1 1 calc R
C17 C 0.3694(7) 1.3927(5) 0.8601(3) 0.0774(12) Uani 1 1 d .
H17 H 0.3840 1.4755 0.9199 0.093 Uiso 1 1 calc R
C18 C 0.3457(7) 1.2575(5) 0.8714(3) 0.0778(12) Uani 1 1 d .
H18 H 0.3483 1.2499 0.9391 0.093 Uiso 1 1 calc R
C19 C 0.3178(6) 1.1324(5) 0.7819(3) 0.0655(10) Uani 1 1 d .
H19 H 0.2990 1.0406 0.7892 0.079 Uiso 1 1 calc R
C20 C 0.3185(5) 1.1465(4) 0.6818(3) 0.0528(8) Uani 1 1 d .
F1 F -0.1339(11) 0.2183(4) -0.0282(3) 0.237(4) Uani 1 1 d .
F2 F -0.3073(10) 0.1330(7) 0.0615(4) 0.265(4) Uani 1 1 d .
F3 F -0.0633(16) 0.1137(7) 0.0574(5) 0.292(5) Uani 1 1 d .
N1 N 0.2840(4) 1.1515(3) 0.4748(2) 0.0523(7) Uani 1 1 d .
N2 N 0.2875(4) 1.0220(3) 0.5905(2) 0.0530(7) Uani 1 1 d .
H2 H 0.2488 0.9238 0.6059 0.064 Uiso 1 1 d R
O1 O 0.1890(4) 0.7352(3) 0.51399(18) 0.0623(7) Uani 1 1 d .

loop_
_atom_site_aniso_label
_atom_site_aniso_U_11
_atom_site_aniso_U_22
_atom_site_aniso_U_33
_atom_site_aniso_U_23
_atom_site_aniso_U_13
_atom_site_aniso_U_12
C1 0.140(5) 0.048(2) 0.076(3) 0.003(2) 0.024(3) 0.015(3)
C2 0.068(2) 0.050(2) 0.057(2) 0.0142(17) 0.0065(17) 0.0216(17)
C3 0.070(2) 0.062(2) 0.0498(19) 0.0201(17) 0.0140(17) 0.0200(18)
C4 0.055(2) 0.055(2) 0.056(2) 0.0218(17) 0.0115(16) 0.0087(16)
C5 0.0423(17) 0.0498(18) 0.0492(18) 0.0204(15) 0.0046(14) 0.0137(14)
C6 0.063(2) 0.0522(19) 0.0498(19) 0.0216(16) 0.0082(16) 0.0188(16)
C7 0.067(2) 0.0461(19) 0.062(2) 0.0205(17) 0.0080(18) 0.0164(16)
C8 0.0412(17) 0.0508(19) 0.0474(18) 0.0187(15) 0.0046(14) 0.0080(14)
C9 0.0506(19) 0.0521(19) 0.0485(18) 0.0199(15) 0.0009(15) 0.0098(15)
C10 0.0354(16) 0.0523(18) 0.0517(18) 0.0219(15) 0.0084(13) 0.0105(13)
C11 0.058(2) 0.066(2) 0.069(2) 0.0332(19) 0.0056(18) 0.0160(18)
C12 0.108(4) 0.083(3) 0.067(3) 0.031(2) 0.021(2) 0.035(3)
C13 0.090(3) 0.071(3) 0.084(3) 0.045(2) 0.014(2) 0.014(2)
C14 0.065(2) 0.0492(19) 0.065(2) 0.0181(17) 0.0104(18) 0.0179(17)
C15 0.0383(17) 0.056(2) 0.061(2) 0.0154(17) 0.0034(15) 0.0141(15)
C16 0.056(2) 0.060(2) 0.065(2) 0.0083(18) 0.0020(17) 0.0222(17)
C17 0.078(3) 0.076(3) 0.064(3) 0.001(2) -0.002(2) 0.032(2)
C18 0.083(3) 0.091(3) 0.052(2) 0.014(2) 0.007(2) 0.029(2)
C19 0.067(2) 0.065(2) 0.058(2) 0.0199(18) 0.0038(18) 0.0160(19)
C20 0.0399(17) 0.057(2) 0.0547(19) 0.0149(16) 0.0051(14) 0.0113(14)
F1 0.441(9) 0.096(3) 0.0535(19) 0.0010(17) -0.006(3) -0.044(4)
F2 0.240(6) 0.187(5) 0.140(4) -0.069(4) 0.046(4) -0.115(5)
F3 0.475(13) 0.144(4) 0.209(6) -0.071(4) -0.080(7) 0.191(7)
N1 0.0537(16) 0.0476(16) 0.0560(17) 0.0219(13) 0.0097(13) 0.0130(12)
N2 0.0573(17) 0.0495(16) 0.0486(16) 0.0170(13) 0.0075(13) 0.0130(13)
O1 0.0797(18) 0.0524(14) 0.0477(14) 0.0199(11) 0.0012(12) 0.0104(12)

loop_
_atom_type_symbol
_atom_type_description
_atom_type_scat_dispersion_real
_atom_type_scat_dispersion_imag
_atom_type_scat_source
C C 0.0033 0.0016 'International Tables Vol C Tables 4.2.6.8 and 6.1.1.4'
H H 0.0000 0.0000 'International Tables Vol C Tables 4.2.6.8 and 6.1.1.4'
F F 0.0171 0.0103 'International Tables Vol C Tables 4.2.6.8 and 6.1.1.4'
N N 0.0061 0.0033 'International Tables Vol C Tables 4.2.6.8 and 6.1.1.4'
O O 0.0106 0.0060 'International Tables Vol C Tables 4.2.6.8 and 6.1.1.4'

loop_
_geom_angle_atom_site_label_1
_geom_angle_atom_site_label_2
_geom_angle_atom_site_label_3
_geom_angle
F1 C1 F2 107.8(7)
F1 C1 F3 104.0(6)
F2 C1 F3 95.8(7)
F1 C1 C2 118.3(4)
F2 C1 C2 115.4(5)
F3 C1 C2 112.8(6)
C3 C2 C7 120.1(3)
C3 C2 C1 119.8(4)
C7 C2 C1 120.1(4)
C2 C3 C4 120.2(3)
C2 C3 H3 119.9
C4 C3 H3 119.9
C3 C4 C5 120.4(3)
C3 C4 H4 119.8
C5 C4 H4 119.8
C6 C5 C4 118.5(3)
C6 C5 C8 118.9(3)
C4 C5 C8 122.6(3)
C7 C6 C5 121.1(3)
C7 C6 H6 119.4
C5 C6 H6 119.4
C6 C7 C2 119.6(3)
C6 C7 H7 120.2
C2 C7 H7 120.2
O1 C8 C9 125.2(3)
O1 C8 C5 116.7(3)
C9 C8 C5 118.1(3)
C8 C9 C10 123.0(3)
C8 C9 H9 118.5
C10 C9 H9 118.5
N2 C10 N1 118.9(3)
N2 C10 C9 117.7(3)
N1 C10 C9 123.5(3)
N1 C11 C12 121.4(3)
N1 C11 C13 119.0(3)
C12 C11 C13 60.4(3)
N1 C11 H11 115.0
C12 C11 H11 115.0
C13 C11 H11 115.0
C11 C12 C13 60.0(3)
C11 C12 H12A 117.8
C13 C12 H12A 117.8
C11 C12 H12B 117.8
C13 C12 H12B 117.8
H12A C12 H12B 114.9
C11 C13 C12 59.6(3)
C11 C13 H13A 117.8
C12 C13 H13A 117.8
C11 C13 H13B 117.8
C12 C13 H13B 117.8
H13A C13 H13B 115.0
N1 C14 C15 113.7(3)
N1 C14 H14A 108.8
C15 C14 H14A 108.8
N1 C14 H14B 108.8
C15 C14 H14B 108.8
H14A C14 H14B 107.7
C20 C15 C16 119.1(3)
C20 C15 C14 119.3(3)
C16 C15 C14 121.6(3)
C17 C16 C15 120.9(4)
C17 C16 H16 119.5
C15 C16 H16 119.5
C16 C17 C18 119.9(4)
C16 C17 H17 120.0
C18 C17 H17 120.0
C17 C18 C19 120.3(4)
C17 C18 H18 119.9
C19 C18 H18 119.9
C20 C19 C18 119.1(4)
C20 C19 H19 120.5
C18 C19 H19 120.5
C15 C20 C19 120.7(3)
C15 C20 N2 119.1(3)
C19 C20 N2 120.1(3)
C10 N1 C11 121.6(3)
C10 N1 C14 123.2(3)
C11 N1 C14 115.0(3)
C10 N2 C20 123.8(3)
C10 N2 H2 120.4
C20 N2 H2 113.3

loop_
_geom_bond_atom_site_label_1
_geom_bond_atom_site_label_2
_geom_bond_distance
C1 F1 1.204(6)
C1 F2 1.226(7)
C1 F3 1.237(7)
C1 C2 1.480(6)
C2 C3 1.378(5)
C2 C7 1.380(5)
C3 C4 1.380(5)
C3 H3 0.9300
C4 C5 1.392(5)
C4 H4 0.9300
C5 C6 1.388(5)
C5 C8 1.508(5)
C6 C7 1.379(5)
C6 H6 0.9300
C7 H7 0.9300
C8 O1 1.269(4)
C8 C9 1.389(5)
C9 C10 1.414(5)
C9 H9 0.9300
C10 N2 1.342(4)
C10 N1 1.349(4)
C11 N1 1.443(4)
C11 C12 1.467(6)
C11 C13 1.474(5)
C11 H11 0.9800
C12 C13 1.480(6)
C12 H12A 0.9700
C12 H12B 0.9700
C13 H13A 0.9700
C13 H13B 0.9700
C14 N1 1.461(4)
C14 C15 1.498(5)
C14 H14A 0.9700
C14 H14B 0.9700
C15 C20 1.380(5)
C15 C16 1.384(5)
C16 C17 1.368(6)
C16 H16 0.9300
C17 C18 1.378(6)
C17 H17 0.9300
C18 C19 1.391(6)
C18 H18 0.9300
C19 C20 1.386(5)
C19 H19 0.9300
C20 N2 1.398(4)
N2 H2 1.0315

loop_
_geom_torsion_atom_site_label_1
_geom_torsion_atom_site_label_2
_geom_torsion_atom_site_label_3
_geom_torsion_atom_site_label_4
_geom_torsion
F1 C1 C2 C3 -12.6(9)
F2 C1 C2 C3 -142.3(7)
F3 C1 C2 C3 109.0(8)
F1 C1 C2 C7 166.0(6)
F2 C1 C2 C7 36.2(9)
F3 C1 C2 C7 -72.5(9)
C7 C2 C3 C4 -2.0(6)
C1 C2 C3 C4 176.5(4)
C2 C3 C4 C5 0.6(6)
C3 C4 C5 C6 2.1(5)
C3 C4 C5 C8 -177.3(3)
C4 C5 C6 C7 -3.4(5)
C8 C5 C6 C7 176.0(3)
C5 C6 C7 C2 2.0(5)
C3 C2 C7 C6 0.8(6)
C1 C2 C7 C6 -177.7(4)
C6 C5 C8 O1 27.6(4)
C4 C5 C8 O1 -153.0(3)
C6 C5 C8 C9 -150.5(3)
C4 C5 C8 C9 28.9(5)
O1 C8 C9 C10 2.0(5)
C5 C8 C9 C10 180.0(3)
C8 C9 C10 N2 -1.3(5)
C8 C9 C10 N1 178.9(3)
N1 C11 C12 C13 -107.9(4)
N1 C11 C13 C12 111.7(4)
N1 C14 C15 C20 12.6(5)
N1 C14 C15 C16 -168.4(3)
C20 C15 C16 C17 0.2(5)
C14 C15 C16 C17 -178.8(3)
C15 C16 C17 C18 1.1(6)
C16 C17 C18 C19 -1.9(7)
C17 C18 C19 C20 1.4(6)
C16 C15 C20 C19 -0.7(5)
C14 C15 C20 C19 178.3(3)
C16 C15 C20 N2 178.2(3)
C14 C15 C20 N2 -2.8(5)
C18 C19 C20 C15 0.0(6)
C18 C19 C20 N2 -178.9(3)
N2 C10 N1 C11 -173.7(3)
C9 C10 N1 C11 6.1(5)
N2 C10 N1 C14 0.8(5)
C9 C10 N1 C14 -179.4(3)
C12 C11 N1 C10 -65.2(5)
C13 C11 N1 C10 -136.4(4)
C12 C11 N1 C14 119.9(4)
C13 C11 N1 C14 48.8(5)
C15 C14 N1 C10 -12.0(5)
C15 C14 N1 C11 162.8(3)
N1 C10 N2 C20 10.9(5)
C9 C10 N2 C20 -168.9(3)
C15 C20 N2 C10 -9.8(5)
C19 C20 N2 C10 169.1(3)
